data_7157802
loop_
_publ_author_name
'Feng, Jiajun'
'He, Tiantong'
'Xie, Yuxing'
'Yu, Yang'
'Baell, Jonathan B.'
'Huang, Fei'

_publ_section_title
;
 I<sub>2</sub>-Promoted [4 + 2] cycloaddition of <i>in situ</i> generated
 azoalkenes with enaminones: facile and efficient synthesis of
 1,4-dihydropyridazines and pyridazines.
;
_journal_issue 46
_journal_name_full 'Organic &amp; biomolecular chemistry'
_journal_page_first 9483
_journal_page_last 9493
_journal_paper_doi 10.1039/d0ob01958e
_journal_volume 18
_journal_year 2020
_chemical_formula_sum 'C24 H19 Br N2 O3 S'
_chemical_formula_weight 495.38
_space_group_crystal_system triclinic
_space_group_IT_number 2
_space_group_name_Hall '-P 1'
_space_group_name_H-M_alt 'P -1'
_atom_sites_solution_hydrogens geom
_audit_creation_method SHELXL-2013
_audit_update_record
;
2020-07-05 deposited with the CCDC.	2020-10-29 downloaded from the CCDC.
;
_cell_angle_alpha 80.9050(10)
_cell_angle_beta 79.4010(10)
_cell_angle_gamma 76.2740(10)
_cell_formula_units_Z 2
_cell_length_a 8.1722(4)
_cell_length_b 10.5252(5)
_cell_length_c 13.3654(6)
_cell_measurement_reflns_used 9885
_cell_measurement_temperature 293(2)
_cell_measurement_theta_max 55.003
_cell_measurement_theta_min 5.192
_cell_volume 1089.82(9)
_computing_cell_refinement 'Bruker SAINT'
_computing_data_collection 'Bruker APEX2'
_computing_data_reduction 'Bruker SAINT'
_computing_molecular_graphics 'Bruker SHELXTL'
_computing_publication_material 'Bruker SHELXTL'
_computing_structure_refinement 'SHELXL-2013 (Sheldrick, 2013)'
_computing_structure_solution 'SHELXS-97 (Sheldrick 2008)'
_diffrn_ambient_temperature 293(2)
_diffrn_measured_fraction_theta_full 0.992
_diffrn_measured_fraction_theta_max 0.993
_diffrn_measurement_device_type 'Bruker APEX-II CCD'
_diffrn_measurement_method '\f and \w scans'
_diffrn_radiation_type MoK\a
_diffrn_radiation_wavelength 0.71073
_diffrn_reflns_av_R_equivalents 0.0458
_diffrn_reflns_av_unetI/netI 0.0260
_diffrn_reflns_Laue_measured_fraction_full 0.992
_diffrn_reflns_Laue_measured_fraction_max 0.993
_diffrn_reflns_limit_h_max 10
_diffrn_reflns_limit_h_min -10
_diffrn_reflns_limit_k_max 12
_diffrn_reflns_limit_k_min -12
_diffrn_reflns_limit_l_max 16
_diffrn_reflns_limit_l_min -16
_diffrn_reflns_number 27113
_diffrn_reflns_point_group_measured_fraction_full 0.992
_diffrn_reflns_point_group_measured_fraction_max 0.993
_diffrn_reflns_theta_full 25.242
_diffrn_reflns_theta_max 25.999
_diffrn_reflns_theta_min 2.390
_exptl_absorpt_coefficient_mu 2.011
_exptl_absorpt_correction_T_max 0.7456
_exptl_absorpt_correction_T_min 0.4312
_exptl_absorpt_correction_type multi-scan
_exptl_absorpt_process_details sadabs
_exptl_crystal_colour colorless
_exptl_crystal_density_diffrn 1.510
_exptl_crystal_description prismatic
_exptl_crystal_F_000 504
_exptl_crystal_size_max 0.170
_exptl_crystal_size_mid 0.140
_exptl_crystal_size_min 0.120
_refine_diff_density_max 0.280
_refine_diff_density_min -0.382
_refine_diff_density_rms 0.040
_refine_ls_extinction_coef 0.062(4)
_refine_ls_extinction_expression Fc^*^=kFc[1+0.001xFc^2^\l^3^/sin(2\q)]^-1/4^
_refine_ls_extinction_method SHELXL
_refine_ls_goodness_of_fit_ref 1.018
_refine_ls_hydrogen_treatment constr
_refine_ls_matrix_type full
_refine_ls_number_parameters 282
_refine_ls_number_reflns 4245
_refine_ls_number_restraints 0
_refine_ls_restrained_S_all 1.018
_refine_ls_R_factor_all 0.0352
_refine_ls_R_factor_gt 0.0300
_refine_ls_shift/su_max 0.009
_refine_ls_shift/su_mean 0.000
_refine_ls_structure_factor_coef Fsqd
_refine_ls_weighting_details 'w=1/[\s^2^(Fo^2^)+(0.0398P)^2^+0.4108P] where P=(Fo^2^+2Fc^2^)/3'
_refine_ls_weighting_scheme calc
_refine_ls_wR_factor_gt 0.0784
_refine_ls_wR_factor_ref 0.0819
_reflns_Friedel_coverage 0.000
_reflns_number_gt 3770
_reflns_number_total 4245
_reflns_threshold_expression 'I > 2\s(I)'
_cod_data_source_file d0ob01958e2.cif
_cod_data_source_block mo_dd19384_0m
_cod_depositor_comments 'Adding full bibliography for 7157802.cif.'
_cod_database_code 7157802
_shelx_space_group_comment
; 
The symmetry employed for this shelxl refinement is uniquely defined 
by the following loop, which should always be used as a source of 
symmetry information in preference to the above space-group names. 
They are only intended as comments. 
;
_shelx_estimated_absorpt_t_min 0.726
_shelx_estimated_absorpt_t_max 0.794
_shelxl_version_number 2013-4

loop_
_space_group_symop_operation_xyz
'x, y, z'
'-x, -y, -z'

loop_
_atom_site_label
_atom_site_type_symbol
_atom_site_fract_x
_atom_site_fract_y
_atom_site_fract_z
_atom_site_U_iso_or_equiv
_atom_site_adp_type
_atom_site_occupancy
_atom_site_site_symmetry_order
_atom_site_calc_flag
_atom_site_refinement_flags_posn
_atom_site_refinement_flags_adp
_atom_site_refinement_flags_occupancy
_atom_site_disorder_assembly
_atom_site_disorder_group
Br1 Br 1.27244(3) -0.01579(3) 0.15950(2) 0.06770(13) Uani 1 1 d . . . . .
S1 S 0.16221(6) 0.19958(5) 0.45597(3) 0.03821(14) Uani 1 1 d . . . . .
O1 O 0.30497(18) 0.58627(14) 0.08157(11) 0.0525(4) Uani 1 1 d . . . . .
O2 O 0.19861(19) 0.05971(13) 0.47434(10) 0.0482(3) Uani 1 1 d . . . . .
O3 O -0.00900(17) 0.27398(15) 0.46584(11) 0.0523(4) Uani 1 1 d . . . . .
N1 N 0.41917(18) 0.18454(14) 0.31395(11) 0.0352(3) Uani 1 1 d . . . . .
N2 N 0.24398(19) 0.23703(14) 0.33148(11) 0.0364(3) Uani 1 1 d . . . . .
C1 C 0.1722(2) 0.35225(17) 0.27376(13) 0.0344(4) Uani 1 1 d . . . . .
H1 H 0.0654 0.4007 0.2983 0.041 Uiso 1 1 calc R U . . .
C2 C 0.2556(2) 0.39322(17) 0.18375(13) 0.0351(4) Uani 1 1 d . . . . .
C3 C 0.4229(2) 0.31091(19) 0.14180(14) 0.0427(4) Uani 1 1 d . . . . .
H3A H 0.4986 0.3677 0.1067 0.051 Uiso 1 1 calc R U . . .
H3B H 0.4053 0.2589 0.0925 0.051 Uiso 1 1 calc R U . . .
C4 C 0.5033(2) 0.22061(16) 0.22753(13) 0.0346(4) Uani 1 1 d . . . . .
C5 C 0.6893(2) 0.16700(17) 0.21183(13) 0.0361(4) Uani 1 1 d . . . . .
C6 C 0.7836(3) 0.1742(2) 0.11417(15) 0.0476(5) Uani 1 1 d . . . . .
H6 H 0.7296 0.2153 0.0585 0.057 Uiso 1 1 calc R U . . .
C7 C 0.9568(3) 0.1208(2) 0.09881(16) 0.0524(5) Uani 1 1 d . . . . .
H7 H 1.0192 0.1257 0.0332 0.063 Uiso 1 1 calc R U . . .
C8 C 1.0357(2) 0.06028(19) 0.18170(16) 0.0440(4) Uani 1 1 d . . . . .
C9 C 0.9465(3) 0.0532(2) 0.27955(16) 0.0504(5) Uani 1 1 d . . . . .
H9 H 1.0017 0.0128 0.3349 0.060 Uiso 1 1 calc R U . . .
C10 C 0.7741(3) 0.1069(2) 0.29425(14) 0.0459(5) Uani 1 1 d . . . . .
H10 H 0.7132 0.1030 0.3603 0.055 Uiso 1 1 calc R U . . .
C11 C 0.1995(2) 0.52695(17) 0.13231(13) 0.0365(4) Uani 1 1 d . . . . .
C12 C 0.0146(2) 0.59037(17) 0.14263(13) 0.0367(4) Uani 1 1 d . . . . .
C13 C -0.0381(3) 0.7209(2) 0.16116(17) 0.0524(5) Uani 1 1 d . . . . .
H13 H 0.0399 0.7656 0.1742 0.063 Uiso 1 1 calc R U . . .
C14 C -0.2058(3) 0.7844(2) 0.1603(2) 0.0692(7) Uani 1 1 d . . . . .
H14 H -0.2424 0.8707 0.1757 0.083 Uiso 1 1 calc R U . . .
C15 C -0.3191(3) 0.7204(3) 0.13668(19) 0.0682(7) Uani 1 1 d . . . . .
H15 H -0.4311 0.7650 0.1332 0.082 Uiso 1 1 calc R U . . .
C16 C -0.2687(3) 0.5913(3) 0.11813(17) 0.0595(6) Uani 1 1 d . . . . .
H16 H -0.3462 0.5487 0.1020 0.071 Uiso 1 1 calc R U . . .
C17 C -0.1023(3) 0.5248(2) 0.12344(14) 0.0447(4) Uani 1 1 d . . . . .
H17 H -0.0690 0.4361 0.1141 0.054 Uiso 1 1 calc R U . . .
C18 C 0.2822(2) 0.26078(18) 0.52570(13) 0.0389(4) Uani 1 1 d . . . . .
C19 C 0.4376(3) 0.1849(2) 0.54728(16) 0.0499(5) Uani 1 1 d . . . . .
H19 H 0.4729 0.0988 0.5313 0.060 Uiso 1 1 calc R U . . .
C20 C 0.5395(3) 0.2385(3) 0.59278(17) 0.0592(6) Uani 1 1 d . . . . .
H20 H 0.6446 0.1882 0.6067 0.071 Uiso 1 1 calc R U . . .
C21 C 0.4883(3) 0.3656(3) 0.61810(16) 0.0582(6) Uani 1 1 d . . . . .
C22 C 0.3311(4) 0.4386(2) 0.59794(17) 0.0607(6) Uani 1 1 d . . . . .
H22 H 0.2945 0.5239 0.6157 0.073 Uiso 1 1 calc R U . . .
C23 C 0.2275(3) 0.3873(2) 0.55207(15) 0.0509(5) Uani 1 1 d . . . . .
H23 H 0.1219 0.4374 0.5390 0.061 Uiso 1 1 calc R U . . .
C24 C 0.6030(4) 0.4233(4) 0.6659(2) 0.0872(10) Uani 1 1 d . . . . .
H24A H 0.6044 0.3845 0.7359 0.131 Uiso 1 1 calc R U . . .
H24B H 0.5613 0.5168 0.6639 0.131 Uiso 1 1 calc R U . . .
H24C H 0.7165 0.4053 0.6285 0.131 Uiso 1 1 calc R U . . .

loop_
_atom_site_aniso_label
_atom_site_aniso_U_11
_atom_site_aniso_U_22
_atom_site_aniso_U_33
_atom_site_aniso_U_23
_atom_site_aniso_U_13
_atom_site_aniso_U_12
Br1 0.03584(15) 0.06987(19) 0.0908(2) -0.01261(13) -0.00759(11) 0.00186(10)
S1 0.0368(2) 0.0426(3) 0.0319(2) 0.00619(17) -0.00541(17) -0.00880(18)
O1 0.0444(8) 0.0473(8) 0.0579(9) 0.0166(7) -0.0066(6) -0.0106(6)
O2 0.0575(9) 0.0429(7) 0.0436(7) 0.0108(6) -0.0110(6) -0.0178(6)
O3 0.0359(7) 0.0690(10) 0.0443(7) 0.0050(7) -0.0028(6) -0.0063(7)
N1 0.0340(8) 0.0345(7) 0.0333(7) 0.0019(6) -0.0075(6) -0.0020(6)
N2 0.0344(8) 0.0383(8) 0.0317(7) 0.0056(6) -0.0063(6) -0.0040(6)
C1 0.0337(9) 0.0327(9) 0.0357(9) 0.0014(7) -0.0109(7) -0.0043(7)
C2 0.0353(9) 0.0334(9) 0.0350(9) 0.0024(7) -0.0111(7) -0.0044(7)
C3 0.0419(10) 0.0430(10) 0.0334(9) 0.0070(7) -0.0049(8) 0.0020(8)
C4 0.0390(9) 0.0297(8) 0.0325(8) 0.0007(7) -0.0089(7) -0.0028(7)
C5 0.0377(9) 0.0309(8) 0.0362(9) 0.0010(7) -0.0066(7) -0.0030(7)
C6 0.0473(11) 0.0476(11) 0.0364(10) 0.0069(8) -0.0056(8) 0.0039(9)
C7 0.0465(12) 0.0541(12) 0.0435(11) 0.0021(9) 0.0036(9) 0.0014(9)
C8 0.0324(9) 0.0389(10) 0.0572(12) -0.0046(8) -0.0061(8) -0.0021(8)
C9 0.0418(11) 0.0582(12) 0.0480(11) 0.0027(9) -0.0150(9) -0.0042(9)
C10 0.0404(10) 0.0578(12) 0.0345(9) 0.0028(8) -0.0074(8) -0.0050(9)
C11 0.0397(10) 0.0364(9) 0.0322(8) 0.0027(7) -0.0098(7) -0.0067(7)
C12 0.0398(10) 0.0359(9) 0.0298(8) 0.0040(7) -0.0077(7) -0.0023(7)
C13 0.0575(13) 0.0361(10) 0.0564(12) 0.0008(9) -0.0022(10) -0.0049(9)
C14 0.0680(16) 0.0408(12) 0.0755(16) 0.0039(11) 0.0088(13) 0.0116(11)
C15 0.0423(12) 0.0758(17) 0.0618(14) 0.0099(12) 0.0010(10) 0.0171(12)
C16 0.0387(11) 0.0868(17) 0.0510(12) -0.0064(11) -0.0104(9) -0.0078(11)
C17 0.0421(11) 0.0492(11) 0.0408(10) -0.0062(8) -0.0086(8) -0.0035(8)
C18 0.0410(10) 0.0423(10) 0.0304(8) 0.0019(7) -0.0060(7) -0.0066(8)
C19 0.0519(12) 0.0490(11) 0.0466(11) -0.0072(9) -0.0159(9) 0.0010(9)
C20 0.0516(13) 0.0773(16) 0.0497(12) -0.0082(11) -0.0184(10) -0.0071(11)
C21 0.0729(16) 0.0760(16) 0.0332(10) -0.0035(10) -0.0061(10) -0.0342(13)
C22 0.0861(18) 0.0510(13) 0.0472(12) -0.0102(10) -0.0093(11) -0.0167(12)
C23 0.0570(13) 0.0472(11) 0.0426(11) -0.0035(9) -0.0090(9) 0.0005(9)
C24 0.107(2) 0.123(3) 0.0554(15) -0.0094(15) -0.0133(14) -0.070(2)

loop_
_atom_type_symbol
_atom_type_description
_atom_type_scat_dispersion_real
_atom_type_scat_dispersion_imag
_atom_type_scat_source
C C 0.0033 0.0016 'International Tables Vol C Tables 4.2.6.8 and 6.1.1.4'
H H 0.0000 0.0000 'International Tables Vol C Tables 4.2.6.8 and 6.1.1.4'
Br Br -0.2901 2.4595 'International Tables Vol C Tables 4.2.6.8 and 6.1.1.4'
N N 0.0061 0.0033 'International Tables Vol C Tables 4.2.6.8 and 6.1.1.4'
O O 0.0106 0.0060 'International Tables Vol C Tables 4.2.6.8 and 6.1.1.4'
S S 0.1246 0.1234 'International Tables Vol C Tables 4.2.6.8 and 6.1.1.4'

loop_
_geom_angle_atom_site_label_1
_geom_angle_atom_site_label_2
_geom_angle_atom_site_label_3
_geom_angle
_geom_angle_site_symmetry_1
_geom_angle_site_symmetry_3
_geom_angle_publ_flag
O2 S1 O3 121.16(9) . . ?
O2 S1 N2 105.73(8) . . ?
O3 S1 N2 104.51(8) . . ?
O2 S1 C18 109.26(9) . . ?
O3 S1 C18 110.21(9) . . ?
N2 S1 C18 104.51(8) . . ?
C4 N1 N2 117.85(14) . . ?
C1 N2 N1 120.76(14) . . ?
C1 N2 S1 121.18(12) . . ?
N1 N2 S1 110.72(10) . . ?
C2 C1 N2 120.33(16) . . ?
C2 C1 H1 119.8 . . ?
N2 C1 H1 119.8 . . ?
C1 C2 C11 120.78(16) . . ?
C1 C2 C3 119.65(15) . . ?
C11 C2 C3 118.92(15) . . ?
C2 C3 C4 110.26(15) . . ?
C2 C3 H3A 109.6 . . ?
C4 C3 H3A 109.6 . . ?
C2 C3 H3B 109.6 . . ?
C4 C3 H3B 109.6 . . ?
H3A C3 H3B 108.1 . . ?
N1 C4 C5 116.94(15) . . ?
N1 C4 C3 123.90(16) . . ?
C5 C4 C3 119.15(15) . . ?
C6 C5 C10 118.41(17) . . ?
C6 C5 C4 120.60(16) . . ?
C10 C5 C4 120.98(16) . . ?
C7 C6 C5 120.77(18) . . ?
C7 C6 H6 119.6 . . ?
C5 C6 H6 119.6 . . ?
C8 C7 C6 119.23(18) . . ?
C8 C7 H7 120.4 . . ?
C6 C7 H7 120.4 . . ?
C9 C8 C7 121.43(18) . . ?
C9 C8 Br1 119.65(15) . . ?
C7 C8 Br1 118.92(15) . . ?
C8 C9 C10 118.99(18) . . ?
C8 C9 H9 120.5 . . ?
C10 C9 H9 120.5 . . ?
C9 C10 C5 121.15(18) . . ?
C9 C10 H10 119.4 . . ?
C5 C10 H10 119.4 . . ?
O1 C11 C2 119.91(17) . . ?
O1 C11 C12 120.06(16) . . ?
C2 C11 C12 120.03(15) . . ?
C17 C12 C13 119.62(18) . . ?
C17 C12 C11 120.55(16) . . ?
C13 C12 C11 119.50(18) . . ?
C12 C13 C14 119.9(2) . . ?
C12 C13 H13 120.0 . . ?
C14 C13 H13 120.0 . . ?
C15 C14 C13 120.0(2) . . ?
C15 C14 H14 120.0 . . ?
C13 C14 H14 120.0 . . ?
C14 C15 C16 120.6(2) . . ?
C14 C15 H15 119.7 . . ?
C16 C15 H15 119.7 . . ?
C15 C16 C17 119.8(2) . . ?
C15 C16 H16 120.1 . . ?
C17 C16 H16 120.1 . . ?
C16 C17 C12 119.9(2) . . ?
C16 C17 H17 120.1 . . ?
C12 C17 H17 120.1 . . ?
C23 C18 C19 120.43(19) . . ?
C23 C18 S1 120.01(15) . . ?
C19 C18 S1 119.39(15) . . ?
C20 C19 C18 119.2(2) . . ?
C20 C19 H19 120.4 . . ?
C18 C19 H19 120.4 . . ?
C19 C20 C21 121.2(2) . . ?
C19 C20 H20 119.4 . . ?
C21 C20 H20 119.4 . . ?
C22 C21 C20 118.7(2) . . ?
C22 C21 C24 121.0(3) . . ?
C20 C21 C24 120.3(3) . . ?
C21 C22 C23 121.1(2) . . ?
C21 C22 H22 119.4 . . ?
C23 C22 H22 119.4 . . ?
C22 C23 C18 119.4(2) . . ?
C22 C23 H23 120.3 . . ?
C18 C23 H23 120.3 . . ?
C21 C24 H24A 109.5 . . ?
C21 C24 H24B 109.5 . . ?
H24A C24 H24B 109.5 . . ?
C21 C24 H24C 109.5 . . ?
H24A C24 H24C 109.5 . . ?
H24B C24 H24C 109.5 . . ?

loop_
_geom_bond_atom_site_label_1
_geom_bond_atom_site_label_2
_geom_bond_distance
_geom_bond_site_symmetry_2
_geom_bond_publ_flag
Br1 C8 1.8977(19) . ?
S1 O2 1.4216(14) . ?
S1 O3 1.4259(14) . ?
S1 N2 1.6968(14) . ?
S1 C18 1.7522(19) . ?
O1 C11 1.225(2) . ?
N1 C4 1.282(2) . ?
N1 N2 1.397(2) . ?
N2 C1 1.394(2) . ?
C1 C2 1.331(2) . ?
C1 H1 0.9300 . ?
C2 C11 1.472(2) . ?
C2 C3 1.498(3) . ?
C3 C4 1.511(2) . ?
C3 H3A 0.9700 . ?
C3 H3B 0.9700 . ?
C4 C5 1.479(2) . ?
C5 C6 1.389(3) . ?
C5 C10 1.395(3) . ?
C6 C7 1.383(3) . ?
C6 H6 0.9300 . ?
C7 C8 1.376(3) . ?
C7 H7 0.9300 . ?
C8 C9 1.375(3) . ?
C9 C10 1.378(3) . ?
C9 H9 0.9300 . ?
C10 H10 0.9300 . ?
C11 C12 1.490(3) . ?
C12 C17 1.383(3) . ?
C12 C13 1.387(3) . ?
C13 C14 1.377(3) . ?
C13 H13 0.9300 . ?
C14 C15 1.371(4) . ?
C14 H14 0.9300 . ?
C15 C16 1.371(4) . ?
C15 H15 0.9300 . ?
C16 C17 1.383(3) . ?
C16 H16 0.9300 . ?
C17 H17 0.9300 . ?
C18 C23 1.381(3) . ?
C18 C19 1.384(3) . ?
C19 C20 1.378(3) . ?
C19 H19 0.9300 . ?
C20 C21 1.380(3) . ?
C20 H20 0.9300 . ?
C21 C22 1.381(4) . ?
C21 C24 1.506(3) . ?
C22 C23 1.377(3) . ?
C22 H22 0.9300 . ?
C23 H23 0.9300 . ?
C24 H24A 0.9600 . ?
C24 H24B 0.9600 . ?
C24 H24C 0.9600 . ?

loop_
_geom_torsion_atom_site_label_1
_geom_torsion_atom_site_label_2
_geom_torsion_atom_site_label_3
_geom_torsion_atom_site_label_4
_geom_torsion
_geom_torsion_site_symmetry_1
_geom_torsion_site_symmetry_2
_geom_torsion_site_symmetry_3
_geom_torsion_site_symmetry_4
_geom_torsion_publ_flag
C4 N1 N2 C1 -19.6(2) . . . . ?
C4 N1 N2 S1 -169.97(13) . . . . ?
O2 S1 N2 C1 150.66(14) . . . . ?
O3 S1 N2 C1 21.74(16) . . . . ?
C18 S1 N2 C1 -94.07(15) . . . . ?
O2 S1 N2 N1 -59.10(13) . . . . ?
O3 S1 N2 N1 171.98(12) . . . . ?
C18 S1 N2 N1 56.16(13) . . . . ?
N1 N2 C1 C2 19.5(2) . . . . ?
S1 N2 C1 C2 166.84(14) . . . . ?
N2 C1 C2 C11 -167.15(16) . . . . ?
N2 C1 C2 C3 3.5(3) . . . . ?
C1 C2 C3 C4 -22.6(2) . . . . ?
C11 C2 C3 C4 148.19(16) . . . . ?
N2 N1 C4 C5 178.19(14) . . . . ?
N2 N1 C4 C3 -3.2(3) . . . . ?
C2 C3 C4 N1 23.2(3) . . . . ?
C2 C3 C4 C5 -158.19(16) . . . . ?
N1 C4 C5 C6 164.36(18) . . . . ?
C3 C4 C5 C6 -14.3(3) . . . . ?
N1 C4 C5 C10 -14.9(3) . . . . ?
C3 C4 C5 C10 166.37(18) . . . . ?
C10 C5 C6 C7 1.2(3) . . . . ?
C4 C5 C6 C7 -178.13(19) . . . . ?
C5 C6 C7 C8 -0.1(3) . . . . ?
C6 C7 C8 C9 -0.8(3) . . . . ?
C6 C7 C8 Br1 178.74(17) . . . . ?
C7 C8 C9 C10 0.7(3) . . . . ?
Br1 C8 C9 C10 -178.89(16) . . . . ?
C8 C9 C10 C5 0.4(3) . . . . ?
C6 C5 C10 C9 -1.4(3) . . . . ?
C4 C5 C10 C9 177.96(18) . . . . ?
C1 C2 C11 O1 145.92(19) . . . . ?
C3 C2 C11 O1 -24.8(3) . . . . ?
C1 C2 C11 C12 -33.6(2) . . . . ?
C3 C2 C11 C12 155.67(17) . . . . ?
O1 C11 C12 C17 129.6(2) . . . . ?
C2 C11 C12 C17 -50.8(2) . . . . ?
O1 C11 C12 C13 -43.7(3) . . . . ?
C2 C11 C12 C13 135.88(19) . . . . ?
C17 C12 C13 C14 0.0(3) . . . . ?
C11 C12 C13 C14 173.30(19) . . . . ?
C12 C13 C14 C15 -2.9(4) . . . . ?
C13 C14 C15 C16 2.8(4) . . . . ?
C14 C15 C16 C17 0.1(4) . . . . ?
C15 C16 C17 C12 -3.1(3) . . . . ?
C13 C12 C17 C16 3.0(3) . . . . ?
C11 C12 C17 C16 -170.27(18) . . . . ?
O2 S1 C18 C23 -155.91(15) . . . . ?
O3 S1 C18 C23 -20.46(18) . . . . ?
N2 S1 C18 C23 91.32(17) . . . . ?
O2 S1 C18 C19 28.86(18) . . . . ?
O3 S1 C18 C19 164.31(15) . . . . ?
N2 S1 C18 C19 -83.91(17) . . . . ?
C23 C18 C19 C20 -1.8(3) . . . . ?
S1 C18 C19 C20 173.38(17) . . . . ?
C18 C19 C20 C21 0.7(3) . . . . ?
C19 C20 C21 C22 0.7(3) . . . . ?
C19 C20 C21 C24 -178.8(2) . . . . ?
C20 C21 C22 C23 -1.0(3) . . . . ?
C24 C21 C22 C23 178.5(2) . . . . ?
C21 C22 C23 C18 -0.1(3) . . . . ?
C19 C18 C23 C22 1.5(3) . . . . ?
S1 C18 C23 C22 -173.67(16) . . . . ?
